data_4132504
loop_
_publ_author_name
'Bedi, Anjan'
'Shimon, Linda J. W.'
'Gidron, Ori'

_publ_section_title
;
 Helically Locked Tethered Twistacenes.
;
_journal_issue 26
_journal_name_full 'Journal of the American Chemical Society'
_journal_page_first 8086
_journal_page_last 8090
_journal_paper_doi 10.1021/jacs.8b04447
_journal_volume 140
_journal_year 2018
_chemical_formula_moiety 'C47 H30 F12 O2'
_chemical_formula_sum 'C47 H30 F12 O2'
_chemical_formula_weight 854.71
_space_group_crystal_system triclinic
_space_group_IT_number 2
_space_group_name_Hall '-P 1'
_space_group_name_H-M_alt 'P -1'
_atom_sites_solution_hydrogens geom
_audit_creation_method SHELXL-2016/4
_cell_angle_alpha 73.1970(10)
_cell_angle_beta 88.8510(10)
_cell_angle_gamma 78.1490(10)
_cell_formula_units_Z 4
_cell_length_a 15.2965(2)
_cell_length_b 15.9067(3)
_cell_length_c 16.5026(3)
_cell_measurement_reflns_used 20938
_cell_measurement_temperature 100(2)
_cell_measurement_theta_max 79.1390
_cell_measurement_theta_min 4.2210
_cell_volume 3758.68(11)
_computing_cell_refinement 'CrysAlisPro 1.171.39.22a (Rigaku OD, 2015)'
_computing_data_collection 'CrysAlisPro 1.171.39.22a (Rigaku OD, 2015)'
_computing_data_reduction 'CrysAlisPro 1.171.39.22a (Rigaku OD, 2015)'
_computing_structure_refinement 'SHELXL-2016/4 (Sheldrick, 2016)'
_computing_structure_solution 'SHELXT 2014/5 (Sheldrick, 2014)'
_diffrn_ambient_temperature 100(2)
_diffrn_measured_fraction_theta_full 0.997
_diffrn_measured_fraction_theta_max 0.995
_diffrn_measurement_device_type 'XtaLAB Pro: Kappa dual home/near'
_diffrn_measurement_method 'omega scans'
_diffrn_radiation_type CuK\a
_diffrn_radiation_wavelength 1.54184
_diffrn_reflns_av_R_equivalents 0.0508
_diffrn_reflns_av_unetI/netI 0.0415
_diffrn_reflns_Laue_measured_fraction_full 0.997
_diffrn_reflns_Laue_measured_fraction_max 0.995
_diffrn_reflns_limit_h_max 18
_diffrn_reflns_limit_h_min -18
_diffrn_reflns_limit_k_max 19
_diffrn_reflns_limit_k_min -19
_diffrn_reflns_limit_l_max 20
_diffrn_reflns_limit_l_min -19
_diffrn_reflns_number 51273
_diffrn_reflns_point_group_measured_fraction_full 0.997
_diffrn_reflns_point_group_measured_fraction_max 0.995
_diffrn_reflns_theta_full 67.684
_diffrn_reflns_theta_max 70.071
_diffrn_reflns_theta_min 4.156
_diffrn_source 'fine-focus sealed X-ray tube'
_exptl_absorpt_coefficient_mu 1.152
_exptl_absorpt_correction_T_max 1.00000
_exptl_absorpt_correction_T_min 0.87070
_exptl_absorpt_correction_type multi-scan
_exptl_absorpt_process_details
;
CrysAlisPro 1.171.39.22a (Rigaku Oxford Diffraction, 2015)
Empirical absorption correction using spherical harmonics,
 implemented in SCALE3 ABSPACK scaling algorithm.
;
_exptl_crystal_colour 'pale yellow'
_exptl_crystal_density_diffrn 1.510
_exptl_crystal_description plate
_exptl_crystal_F_000 1744
_exptl_crystal_size_max 0.055
_exptl_crystal_size_mid 0.023
_exptl_crystal_size_min 0.013
_refine_diff_density_max 0.493
_refine_diff_density_min -0.317
_refine_diff_density_rms 0.065
_refine_ls_extinction_method none
_refine_ls_goodness_of_fit_ref 1.049
_refine_ls_hydrogen_treatment constr
_refine_ls_matrix_type full
_refine_ls_number_parameters 1155
_refine_ls_number_reflns 14216
_refine_ls_number_restraints 42
_refine_ls_restrained_S_all 1.054
_refine_ls_R_factor_all 0.0598
_refine_ls_R_factor_gt 0.0484
_refine_ls_shift/su_max 0.009
_refine_ls_shift/su_mean 0.000
_refine_ls_structure_factor_coef Fsqd
_refine_ls_weighting_details 'w=1/[\s^2^(Fo^2^)+(0.0875P)^2^+0.4395P] where P=(Fo^2^+2Fc^2^)/3'
_refine_ls_weighting_scheme calc
_refine_ls_wR_factor_gt 0.1291
_refine_ls_wR_factor_ref 0.1366
_reflns_Friedel_coverage 0.000
_reflns_number_gt 11479
_reflns_number_total 14216
_reflns_threshold_expression 'I > 2\s(I)'
_cod_data_source_file ja8b04447_si_004.cif
_cod_data_source_block C5tether
_cod_database_code 4132504
_shelx_shelxl_version_number 2016/4
_shelx_space_group_comment
;
The symmetry employed for this shelxl refinement is uniquely defined
by the following loop, which should always be used as a source of
symmetry information in preference to the above space-group names.
They are only intended as comments.
;
_shelx_estimated_absorpt_t_min 0.939
_shelx_estimated_absorpt_t_max 0.985
_oxdiff_exptl_absorpt_empirical_full_min 0.827
_oxdiff_exptl_absorpt_empirical_full_max 1.243
_oxdiff_exptl_absorpt_empirical_details
;
Empirical correction (ABSPACK) includes:
- Absorption correction using spherical harmonics
- Frame scaling
;

loop_
_space_group_symop_operation_xyz
'x, y, z'
'-x, -y, -z'

loop_
_atom_site_label
_atom_site_type_symbol
_atom_site_fract_x
_atom_site_fract_y
_atom_site_fract_z
_atom_site_U_iso_or_equiv
_atom_site_adp_type
_atom_site_occupancy
_atom_site_site_symmetry_order
_atom_site_calc_flag
_atom_site_refinement_flags_posn
_atom_site_refinement_flags_adp
_atom_site_refinement_flags_occupancy
_atom_site_disorder_assembly
_atom_site_disorder_group
F1 F 0.2677(2) 1.4216(2) 0.40053(16) 0.0577(8) Uani 0.894(7) 1 d . . P A 1
F2 F 0.30900(16) 1.40540(18) 0.28195(17) 0.0668(9) Uani 0.894(7) 1 d . . P A 1
F3 F 0.19993(15) 1.51061(11) 0.28633(19) 0.0618(8) Uani 0.894(7) 1 d . . P A 1
F91 F 0.2563(18) 1.4578(17) 0.2551(10) 0.074(7) Uani 0.106(7) 1 d D U P A 2
F92 F 0.1744(12) 1.5024(12) 0.3407(18) 0.074(7) Uani 0.106(7) 1 d D U P A 2
F93 F 0.2887(16) 1.4059(18) 0.3808(14) 0.062(8) Uani 0.106(7) 1 d D U P A 2
F4 F -0.11896(9) 1.37709(11) 0.30715(10) 0.0592(4) Uani 1 1 d . . . . .
F5 F -0.06668(9) 1.43961(9) 0.18888(9) 0.0529(4) Uani 1 1 d . . . . .
F6 F -0.07833(10) 1.30220(10) 0.21833(11) 0.0611(4) Uani 1 1 d . . . . .
F7 F 0.41656(19) 0.6170(2) 0.75286(14) 0.0917(16) Uani 0.824(6) 1 d . . P B 1
F8 F 0.2850(2) 0.6305(2) 0.79274(11) 0.0714(11) Uani 0.824(6) 1 d . . P B 1
F9 F 0.3475(2) 0.74007(11) 0.76981(12) 0.0571(9) Uani 0.824(6) 1 d . . P B 1
F97 F 0.2857(8) 0.7138(9) 0.7860(6) 0.077(5) Uani 0.176(6) 1 d D U P B 2
F98 F 0.4138(8) 0.6995(10) 0.7453(6) 0.075(5) Uani 0.176(6) 1 d D U P B 2
F99 F 0.3483(10) 0.5968(4) 0.7787(6) 0.052(4) Uani 0.176(6) 1 d D U P B 2
F10 F 0.23214(10) 0.53369(8) 0.52800(8) 0.0430(3) Uani 1 1 d . . . . .
F11 F 0.34615(10) 0.56441(11) 0.45907(12) 0.0660(5) Uani 1 1 d . . . . .
F12 F 0.21440(11) 0.63420(9) 0.40900(8) 0.0516(4) Uani 1 1 d . . . . .
O1 O 0.43170(8) 0.87596(9) 0.54163(8) 0.0261(3) Uani 1 1 d . . . . .
O2 O 0.22973(9) 1.16128(9) 0.58684(9) 0.0295(3) Uani 1 1 d . . . . .
C1 C 0.22546(11) 0.92437(12) 0.48504(11) 0.0212(3) Uani 1 1 d . . . . .
C2 C 0.27282(11) 0.96949(12) 0.41744(11) 0.0216(3) Uani 1 1 d . . . . .
C3 C 0.34959(12) 0.92659(12) 0.38013(11) 0.0239(4) Uani 1 1 d . . . . .
C4 C 0.37593(12) 0.97345(13) 0.30288(12) 0.0281(4) Uani 1 1 d . . . . .
H4 H 0.423597 0.944107 0.276586 0.034 Uiso 1 1 calc R U . . .
C5 C 0.33485(13) 1.06344(13) 0.26121(12) 0.0291(4) Uani 1 1 d . . . . .
H5 H 0.351820 1.091985 0.206043 0.035 Uiso 1 1 calc R U . . .
C6 C 0.27128(12) 1.10896(13) 0.29995(11) 0.0260(4) Uani 1 1 d . . . . .
H6 H 0.246910 1.170715 0.273561 0.031 Uiso 1 1 calc R U . . .
C7 C 0.24041(11) 1.06465(12) 0.38060(11) 0.0231(4) Uani 1 1 d . . . . .
C8 C 0.17743(11) 1.11397(12) 0.42229(11) 0.0221(3) Uani 1 1 d . . . . .
C9 C 0.13754(11) 1.06964(12) 0.49535(11) 0.0212(3) Uani 1 1 d . . . . .
C10 C 0.07668(11) 1.11631(12) 0.54441(11) 0.0226(4) Uani 1 1 d . . . . .
C11 C 0.02130(12) 1.07046(13) 0.59728(11) 0.0243(4) Uani 1 1 d . . . . .
H11 H -0.022552 1.101924 0.625549 0.029 Uiso 1 1 calc R U . . .
C12 C 0.02753(11) 0.97741(13) 0.61104(11) 0.0235(4) Uani 1 1 d . . . . .
H12 H -0.015359 0.948350 0.643827 0.028 Uiso 1 1 calc R U . . .
C13 C 0.09491(11) 0.92945(12) 0.57734(11) 0.0220(3) Uani 1 1 d . . . . .
H13 H 0.102676 0.865979 0.592060 0.026 Uiso 1 1 calc R U . . .
C14 C 0.15439(11) 0.97347(12) 0.51988(11) 0.0215(3) Uani 1 1 d . . . . .
C15 C 0.07749(12) 1.20960(12) 0.54512(11) 0.0251(4) Uani 1 1 d . . . . .
C16 C 0.15679(12) 1.23037(13) 0.56855(11) 0.0256(4) Uani 1 1 d . . . . .
C17 C 0.15737(14) 1.31618(13) 0.57285(12) 0.0300(4) Uani 1 1 d . . . . .
H17 H 0.211511 1.330355 0.586651 0.036 Uiso 1 1 calc R U . . .
C18 C 0.07875(15) 1.38133(14) 0.55695(13) 0.0359(5) Uani 1 1 d . . . . .
H18 H 0.079169 1.439807 0.560476 0.043 Uiso 1 1 calc R U . . .
C19 C 0.00004(15) 1.36133(14) 0.53606(15) 0.0389(5) Uani 1 1 d . . . . .
H19 H -0.053812 1.405635 0.526181 0.047 Uiso 1 1 calc R U . . .
C20 C -0.00017(13) 1.27629(14) 0.52952(13) 0.0318(4) Uani 1 1 d . . . . .
H20 H -0.054334 1.263341 0.514103 0.038 Uiso 1 1 calc R U . . .
C21 C 0.40730(11) 0.83636(13) 0.41856(12) 0.0245(4) Uani 1 1 d . . . . .
C22 C 0.45292(12) 0.81373(13) 0.49769(12) 0.0255(4) Uani 1 1 d . . . . .
C23 C 0.51467(13) 0.73272(13) 0.52675(13) 0.0302(4) Uani 1 1 d . . . . .
H23 H 0.545166 0.717653 0.580236 0.036 Uiso 1 1 calc R U . . .
C24 C 0.53166(13) 0.67388(14) 0.47739(14) 0.0340(4) Uani 1 1 d . . . . .
H24 H 0.573616 0.618652 0.497596 0.041 Uiso 1 1 calc R U . . .
C25 C 0.48799(13) 0.69512(14) 0.39915(14) 0.0335(4) Uani 1 1 d . . . . .
H25 H 0.499867 0.654942 0.365537 0.040 Uiso 1 1 calc R U . . .
C26 C 0.42669(12) 0.77580(13) 0.37052(12) 0.0285(4) Uani 1 1 d . . . . .
H26 H 0.396973 0.790410 0.316712 0.034 Uiso 1 1 calc R U . . .
C27 C 0.30612(13) 1.17171(14) 0.62909(13) 0.0314(4) Uani 1 1 d . . . . .
H27A H 0.286725 1.204576 0.671127 0.038 Uiso 1 1 calc R U . . .
H27B H 0.342871 1.206162 0.587559 0.038 Uiso 1 1 calc R U . . .
C28 C 0.35973(13) 1.07906(14) 0.67277(13) 0.0319(4) Uani 1 1 d . . . . .
H28A H 0.320743 1.045314 0.712132 0.038 Uiso 1 1 calc R U . . .
H28B H 0.409101 1.085058 0.707190 0.038 Uiso 1 1 calc R U . . .
C29 C 0.39951(13) 1.02406(13) 0.61369(12) 0.0283(4) Uani 1 1 d . . . . .
H29A H 0.352557 1.025753 0.572483 0.034 Uiso 1 1 calc R U . . .
H29B H 0.447445 1.050748 0.581643 0.034 Uiso 1 1 calc R U . . .
C30 C 0.43760(13) 0.92721(14) 0.66380(12) 0.0304(4) Uani 1 1 d . . . . .
H30A H 0.478551 0.927200 0.709499 0.037 Uiso 1 1 calc R U . . .
H30B H 0.387793 0.899962 0.691087 0.037 Uiso 1 1 calc R U . . .
C31 C 0.48767(13) 0.86828(14) 0.61336(13) 0.0314(4) Uani 1 1 d . . . . .
H31A H 0.543998 0.887628 0.594034 0.038 Uiso 1 1 calc R U . . .
H31B H 0.502712 0.805050 0.649132 0.038 Uiso 1 1 calc R U . . .
C32 C 0.14691(12) 1.21250(12) 0.37997(11) 0.0235(4) Uani 1 1 d . . . . .
C33 C 0.06338(12) 1.24371(13) 0.33843(12) 0.0262(4) Uani 1 1 d . . . . .
H33 H 0.025058 1.203034 0.341105 0.031 Uiso 1 1 calc R U . . .
C34 C 0.03501(13) 1.33328(13) 0.29311(12) 0.0294(4) Uani 1 1 d . . . . .
C35 C 0.08969(13) 1.39401(13) 0.28826(12) 0.0292(4) Uani 1 1 d . . . . .
H35 H 0.070413 1.455406 0.257107 0.035 Uiso 1 1 calc R U . . .
C36 C 0.17321(13) 1.36316(13) 0.32988(12) 0.0270(4) Uani 1 1 d . . . . .
C37 C 0.20202(12) 1.27341(13) 0.37478(11) 0.0257(4) Uani 1 1 d . . . . .
H37 H 0.259737 1.253344 0.402173 0.031 Uiso 1 1 calc R U . . .
C38 C -0.05662(14) 1.36366(15) 0.25151(15) 0.0393(5) Uani 1 1 d . . . . .
C39 C 0.23564(15) 1.42601(14) 0.32429(14) 0.0363(5) Uani 1 1 d . . . . .
C40 C 0.24918(11) 0.82554(12) 0.52465(11) 0.0226(4) Uani 1 1 d . . . . .
C41 C 0.27830(11) 0.79426(12) 0.60984(11) 0.0235(4) Uani 1 1 d . . . . .
H41 H 0.279427 0.836234 0.640504 0.028 Uiso 1 1 calc R U . . .
C42 C 0.30532(12) 0.70410(12) 0.65017(11) 0.0245(4) Uani 1 1 d . . . . .
C43 C 0.30217(12) 0.64074(12) 0.60787(12) 0.0265(4) Uani 1 1 d . . . . .
H43 H 0.321449 0.578411 0.635607 0.032 Uiso 1 1 calc R U . . .
C44 C 0.27015(12) 0.67080(13) 0.52403(12) 0.0255(4) Uani 1 1 d . . . . .
C45 C 0.24446(12) 0.76209(12) 0.48222(11) 0.0241(4) Uani 1 1 d . . . . .
H45 H 0.223637 0.781373 0.424621 0.029 Uiso 1 1 calc R U . . .
C46 C 0.33915(13) 0.67336(13) 0.74072(12) 0.0295(4) Uani 1 1 d . . . . .
C47 C 0.26638(14) 0.60103(13) 0.47990(13) 0.0317(4) Uani 1 1 d . . . . .
F13 F 0.21731(9) 0.31182(11) 1.13913(8) 0.0524(4) Uani 1 1 d . . . . .
F14 F 0.08938(10) 0.29781(12) 1.10538(11) 0.0604(4) Uani 1 1 d . . . . .
F15 F 0.13137(12) 0.42178(9) 1.05295(9) 0.0572(4) Uani 1 1 d . . . . .
F16 F 0.26787(8) 0.46458(8) 0.77616(7) 0.0352(3) Uani 1 1 d . . . . .
F17 F 0.30618(9) 0.35255(8) 0.72518(7) 0.0392(3) Uani 1 1 d . . . . .
F18 F 0.16760(8) 0.41454(8) 0.72591(7) 0.0399(3) Uani 1 1 d . . . . .
F19 F 0.56541(8) -0.27887(9) 0.82258(9) 0.0477(3) Uani 1 1 d . . . . .
F20 F 0.61920(7) -0.33443(9) 0.95029(9) 0.0429(3) Uani 1 1 d . . . . .
F21 F 0.57395(8) -0.41932(8) 0.88671(8) 0.0389(3) Uani 1 1 d . . . . .
F22 F 0.28764(8) -0.48530(8) 0.97253(8) 0.0352(3) Uani 1 1 d . . . . .
F23 F 0.25283(8) -0.44616(8) 1.08537(7) 0.0372(3) Uani 1 1 d . . . . .
F24 F 0.17920(8) -0.37388(8) 0.96799(9) 0.0399(3) Uani 1 1 d . . . . .
O3 O 0.07432(8) 0.11162(9) 1.00671(8) 0.0271(3) Uani 1 1 d . . . . .
O4 O 0.28446(9) -0.19157(9) 1.17088(9) 0.0306(3) Uani 1 1 d . . . . .
C48 C 0.32185(11) -0.10964(12) 0.97234(11) 0.0218(3) Uani 1 1 d . . . . .
C49 C 0.25691(11) -0.05179(12) 0.91070(11) 0.0221(3) Uani 1 1 d . . . . .
C50 C 0.22606(12) -0.08274(13) 0.84539(11) 0.0249(4) Uani 1 1 d . . . . .
H50 H 0.250000 -0.142122 0.843418 0.030 Uiso 1 1 calc R U . . .
C51 C 0.16289(12) -0.02805(13) 0.78620(12) 0.0273(4) Uani 1 1 d . . . . .
H51 H 0.146699 -0.047097 0.740137 0.033 Uiso 1 1 calc R U . . .
C52 C 0.12151(12) 0.05699(13) 0.79340(11) 0.0258(4) Uani 1 1 d . . . . .
H52 H 0.073932 0.092202 0.754285 0.031 Uiso 1 1 calc R U . . .
C53 C 0.14699(11) 0.09132(12) 0.85464(11) 0.0230(4) Uani 1 1 d . . . . .
C54 C 0.22462(11) 0.03972(12) 0.91020(11) 0.0219(3) Uani 1 1 d . . . . .
C55 C 0.27336(11) 0.07548(12) 0.95940(11) 0.0218(3) Uani 1 1 d . . . . .
C56 C 0.34533(11) 0.01896(12) 1.01453(11) 0.0218(3) Uani 1 1 d . . . . .
C57 C 0.40510(12) 0.05567(12) 1.05405(11) 0.0229(4) Uani 1 1 d . . . . .
H57 H 0.396427 0.118859 1.043288 0.028 Uiso 1 1 calc R U . . .
C58 C 0.47410(12) 0.00058(12) 1.10683(11) 0.0240(4) Uani 1 1 d . . . . .
H58 H 0.516650 0.025731 1.128003 0.029 Uiso 1 1 calc R U . . .
C59 C 0.48294(12) -0.09348(13) 1.13034(11) 0.0237(4) Uani 1 1 d . . . . .
H59 H 0.528087 -0.130305 1.171408 0.028 Uiso 1 1 calc R U . . .
C60 C 0.42804(11) -0.13316(12) 1.09544(11) 0.0223(3) Uani 1 1 d . . . . .
C61 C 0.36346(11) -0.07628(12) 1.02830(11) 0.0216(3) Uani 1 1 d . . . . .
C62 C 0.08696(11) 0.17585(12) 0.86064(12) 0.0247(4) Uani 1 1 d . . . . .
C63 C 0.04593(12) 0.18240(13) 0.93630(12) 0.0251(4) Uani 1 1 d . . . . .
C64 C -0.01930(12) 0.25782(13) 0.93654(13) 0.0295(4) Uani 1 1 d . . . . .
H64 H -0.047185 0.261603 0.987686 0.035 Uiso 1 1 calc R U . . .
C65 C -0.04368(13) 0.32746(14) 0.86230(14) 0.0328(4) Uani 1 1 d . . . . .
H65 H -0.087841 0.378810 0.863031 0.039 Uiso 1 1 calc R U . . .
C66 C -0.00382(13) 0.32237(13) 0.78705(13) 0.0312(4) Uani 1 1 d . . . . .
H66 H -0.020448 0.369866 0.736220 0.037 Uiso 1 1 calc R U . . .
C67 C 0.06059(12) 0.24700(13) 0.78715(12) 0.0284(4) Uani 1 1 d . . . . .
H67 H 0.087680 0.243611 0.735563 0.034 Uiso 1 1 calc R U . . .
C68 C 0.43165(12) -0.23084(12) 1.13283(11) 0.0241(4) Uani 1 1 d . . . . .
C69 C 0.35628(12) -0.25927(13) 1.17230(11) 0.0253(4) Uani 1 1 d . . . . .
C70 C 0.35773(13) -0.35010(13) 1.20974(12) 0.0295(4) Uani 1 1 d . . . . .
H70 H 0.306246 -0.368741 1.235893 0.035 Uiso 1 1 calc R U . . .
C71 C 0.43500(14) -0.41315(14) 1.20854(13) 0.0334(4) Uani 1 1 d . . . . .
H71 H 0.436062 -0.475172 1.233610 0.040 Uiso 1 1 calc R U . . .
C72 C 0.51044(14) -0.38653(14) 1.17118(13) 0.0340(4) Uani 1 1 d . . . . .
H72 H 0.563229 -0.429981 1.170843 0.041 Uiso 1 1 calc R U . . .
C73 C 0.50851(13) -0.29575(13) 1.13413(12) 0.0286(4) Uani 1 1 d . . . . .
H73 H 0.560695 -0.277642 1.109175 0.034 Uiso 1 1 calc R U . . .
C74 C 0.20704(13) -0.21299(14) 1.21525(13) 0.0339(4) Uani 1 1 d . . . . .
H74A H 0.224667 -0.256353 1.271764 0.041 Uiso 1 1 calc R U . . .
H74B H 0.172506 -0.239989 1.183146 0.041 Uiso 1 1 calc R U . . .
C75 C 0.15166(14) -0.12645(15) 1.22416(13) 0.0359(5) Uani 1 1 d . . . . .
H75A H 0.188921 -0.099421 1.253681 0.043 Uiso 1 1 calc R U . . .
H75B H 0.101226 -0.140475 1.260548 0.043 Uiso 1 1 calc R U . . .
C76 C 0.11394(13) -0.05695(14) 1.14111(12) 0.0307(4) Uani 1 1 d . . . . .
H76A H 0.161667 -0.051544 1.099658 0.037 Uiso 1 1 calc R U . . .
H76B H 0.065694 -0.077141 1.117537 0.037 Uiso 1 1 calc R U . . .
C77 C 0.07703(13) 0.03435(14) 1.15449(12) 0.0316(4) Uani 1 1 d . . . . .
H77A H 0.039461 0.025566 1.204572 0.038 Uiso 1 1 calc R U . . .
H77B H 0.127839 0.058627 1.167758 0.038 Uiso 1 1 calc R U . . .
C78 C 0.02230(13) 0.10357(14) 1.08084(12) 0.0325(4) Uani 1 1 d . . . . .
H78A H -0.033648 0.084868 1.071615 0.039 Uiso 1 1 calc R U . . .
H78B H 0.006367 0.162161 1.092934 0.039 Uiso 1 1 calc R U . . .
C79 C 0.25342(11) 0.17361(12) 0.94885(11) 0.0223(3) Uani 1 1 d . . . . .
C80 C 0.22246(11) 0.20814(12) 1.01533(11) 0.0238(4) Uani 1 1 d . . . . .
H80 H 0.219044 0.168468 1.070214 0.029 Uiso 1 1 calc R U . . .
C81 C 0.19669(12) 0.30014(13) 1.00151(12) 0.0256(4) Uani 1 1 d . . . . .
C82 C 0.20402(12) 0.35991(13) 0.92311(12) 0.0256(4) Uani 1 1 d . . . . .
H82 H 0.186060 0.422836 0.914179 0.031 Uiso 1 1 calc R U . . .
C83 C 0.23833(12) 0.32566(13) 0.85766(12) 0.0255(4) Uani 1 1 d . . . . .
C84 C 0.26241(11) 0.23399(12) 0.87014(11) 0.0240(4) Uani 1 1 d . . . . .
H84 H 0.285330 0.211791 0.824666 0.029 Uiso 1 1 calc R U . . .
C85 C 0.15825(13) 0.33373(13) 1.07393(12) 0.0293(4) Uani 1 1 d . . . . .
C86 C 0.24515(13) 0.38936(13) 0.77135(12) 0.0289(4) Uani 1 1 d . . . . .
C87 C 0.35228(12) -0.20382(12) 0.96882(11) 0.0228(4) Uani 1 1 d . . . . .
C88 C 0.43586(12) -0.22922(12) 0.93854(11) 0.0245(4) Uani 1 1 d . . . . .
H88 H 0.474158 -0.187568 0.923285 0.029 Uiso 1 1 calc R U . . .
C89 C 0.46399(12) -0.31502(12) 0.93034(11) 0.0248(4) Uani 1 1 d . . . . .
C90 C 0.40957(12) -0.37698(12) 0.95212(11) 0.0255(4) Uani 1 1 d . . . . .
H90 H 0.429437 -0.436028 0.947605 0.031 Uiso 1 1 calc R U . . .
C91 C 0.32536(12) -0.35092(12) 0.98070(11) 0.0245(4) Uani 1 1 d . . . . .
C92 C 0.29669(12) -0.26562(12) 0.98970(11) 0.0237(4) Uani 1 1 d . . . . .
H92 H 0.239072 -0.249295 1.010124 0.028 Uiso 1 1 calc R U . . .
C93 C 0.55514(13) -0.33771(13) 0.89738(13) 0.0301(4) Uani 1 1 d . . . . .
C94 C 0.26191(13) -0.41437(13) 1.00158(12) 0.0284(4) Uani 1 1 d . . . . .

loop_
_atom_site_aniso_label
_atom_site_aniso_U_11
_atom_site_aniso_U_22
_atom_site_aniso_U_33
_atom_site_aniso_U_23
_atom_site_aniso_U_13
_atom_site_aniso_U_12
F1 0.082(2) 0.0659(16) 0.0388(10) -0.0121(10) -0.0094(11) -0.0486(14)
F2 0.0589(14) 0.0761(17) 0.0936(17) -0.0485(14) 0.0408(12) -0.0460(13)
F3 0.0611(12) 0.0296(9) 0.0853(18) 0.0084(10) -0.0254(12) -0.0217(8)
F91 0.097(13) 0.077(12) 0.055(9) -0.009(8) 0.005(8) -0.051(11)
F92 0.081(10) 0.040(8) 0.112(14) -0.025(9) -0.011(9) -0.032(7)
F93 0.046(9) 0.048(10) 0.071(13) 0.018(9) -0.043(10) -0.009(7)
F4 0.0294(6) 0.0696(10) 0.0612(9) 0.0003(8) 0.0048(6) 0.0007(6)
F5 0.0402(7) 0.0471(8) 0.0520(8) 0.0114(6) -0.0137(6) -0.0014(6)
F6 0.0476(8) 0.0518(9) 0.0800(11) -0.0150(8) -0.0339(8) -0.0043(6)
F7 0.0775(19) 0.127(3) 0.0396(12) -0.0344(15) -0.0320(12) 0.066(2)
F8 0.089(2) 0.113(3) 0.0217(9) 0.0011(11) -0.0071(10) -0.072(2)
F9 0.110(2) 0.0302(9) 0.0317(10) -0.0021(7) -0.0330(13) -0.0225(11)
F97 0.083(8) 0.099(10) 0.031(5) -0.029(5) -0.016(5) 0.039(7)
F98 0.067(7) 0.117(11) 0.037(5) 0.016(5) -0.025(4) -0.064(8)
F99 0.098(10) 0.014(4) 0.041(5) 0.002(3) -0.035(6) -0.012(4)
F10 0.0687(8) 0.0344(7) 0.0329(6) -0.0102(5) -0.0010(6) -0.0256(6)
F11 0.0501(8) 0.0696(10) 0.1084(14) -0.0681(10) 0.0262(9) -0.0212(7)
F12 0.0944(11) 0.0364(7) 0.0280(6) -0.0116(5) -0.0146(7) -0.0176(7)
O1 0.0260(6) 0.0310(7) 0.0224(6) -0.0101(5) -0.0058(5) -0.0043(5)
O2 0.0274(6) 0.0333(7) 0.0326(7) -0.0162(6) -0.0058(5) -0.0071(5)
C1 0.0209(8) 0.0269(9) 0.0175(8) -0.0083(7) -0.0053(6) -0.0055(7)
C2 0.0212(8) 0.0277(9) 0.0178(8) -0.0082(7) -0.0031(6) -0.0065(7)
C3 0.0247(8) 0.0284(9) 0.0208(9) -0.0094(7) -0.0024(7) -0.0070(7)
C4 0.0269(9) 0.0358(10) 0.0223(9) -0.0112(8) 0.0012(7) -0.0042(8)
C5 0.0320(9) 0.0346(10) 0.0195(9) -0.0055(8) 0.0011(7) -0.0077(8)
C6 0.0293(9) 0.0284(9) 0.0191(9) -0.0049(7) -0.0011(7) -0.0060(7)
C7 0.0228(8) 0.0286(9) 0.0182(8) -0.0064(7) -0.0031(6) -0.0065(7)
C8 0.0216(8) 0.0262(9) 0.0197(8) -0.0075(7) -0.0029(6) -0.0064(7)
C9 0.0202(8) 0.0257(9) 0.0185(8) -0.0072(7) -0.0039(6) -0.0051(6)
C10 0.0209(8) 0.0285(9) 0.0191(8) -0.0081(7) -0.0043(6) -0.0044(7)
C11 0.0226(8) 0.0321(10) 0.0202(8) -0.0110(7) -0.0019(7) -0.0046(7)
C12 0.0215(8) 0.0331(10) 0.0169(8) -0.0060(7) -0.0031(6) -0.0093(7)
C13 0.0239(8) 0.0243(9) 0.0185(8) -0.0057(7) -0.0039(6) -0.0073(7)
C14 0.0215(8) 0.0279(9) 0.0165(8) -0.0071(7) -0.0053(6) -0.0065(7)
C15 0.0278(9) 0.0288(9) 0.0199(9) -0.0084(7) 0.0010(7) -0.0066(7)
C16 0.0300(9) 0.0289(9) 0.0199(9) -0.0096(7) 0.0015(7) -0.0069(7)
C17 0.0378(10) 0.0319(10) 0.0246(9) -0.0102(8) 0.0026(8) -0.0143(8)
C18 0.0485(12) 0.0271(10) 0.0341(11) -0.0111(8) 0.0022(9) -0.0094(9)
C19 0.0407(11) 0.0310(11) 0.0410(12) -0.0109(9) -0.0033(9) 0.0020(9)
C20 0.0309(10) 0.0321(10) 0.0332(10) -0.0114(8) -0.0005(8) -0.0056(8)
C21 0.0221(8) 0.0302(10) 0.0239(9) -0.0110(7) 0.0010(7) -0.0070(7)
C22 0.0231(8) 0.0283(9) 0.0275(9) -0.0101(7) 0.0009(7) -0.0081(7)
C23 0.0270(9) 0.0314(10) 0.0305(10) -0.0066(8) -0.0008(8) -0.0054(8)
C24 0.0302(10) 0.0267(10) 0.0429(12) -0.0098(9) 0.0007(8) -0.0016(8)
C25 0.0335(10) 0.0332(11) 0.0382(11) -0.0180(9) 0.0041(8) -0.0060(8)
C26 0.0269(9) 0.0342(10) 0.0277(10) -0.0133(8) 0.0013(7) -0.0079(8)
C27 0.0278(9) 0.0408(11) 0.0332(10) -0.0192(9) -0.0013(8) -0.0116(8)
C28 0.0303(9) 0.0432(12) 0.0273(10) -0.0160(9) -0.0030(8) -0.0104(8)
C29 0.0280(9) 0.0363(10) 0.0239(9) -0.0109(8) -0.0015(7) -0.0108(8)
C30 0.0330(10) 0.0378(11) 0.0232(9) -0.0093(8) -0.0037(8) -0.0122(8)
C31 0.0303(9) 0.0365(11) 0.0281(10) -0.0107(8) -0.0106(8) -0.0059(8)
C32 0.0263(8) 0.0270(9) 0.0175(8) -0.0072(7) 0.0024(7) -0.0053(7)
C33 0.0247(8) 0.0281(9) 0.0261(9) -0.0067(7) 0.0010(7) -0.0078(7)
C34 0.0291(9) 0.0310(10) 0.0256(9) -0.0058(8) -0.0012(7) -0.0039(8)
C35 0.0366(10) 0.0246(9) 0.0243(9) -0.0051(7) 0.0013(8) -0.0046(8)
C36 0.0337(9) 0.0288(10) 0.0209(9) -0.0080(7) 0.0013(7) -0.0107(8)
C37 0.0278(9) 0.0305(10) 0.0207(9) -0.0091(7) -0.0002(7) -0.0072(7)
C38 0.0317(10) 0.0330(11) 0.0464(13) -0.0015(9) -0.0048(9) -0.0055(8)
C39 0.0463(12) 0.0312(11) 0.0320(11) -0.0059(9) -0.0021(9) -0.0138(9)
C40 0.0220(8) 0.0268(9) 0.0198(8) -0.0072(7) 0.0013(6) -0.0060(7)
C41 0.0225(8) 0.0280(9) 0.0223(9) -0.0098(7) 0.0003(7) -0.0071(7)
C42 0.0241(8) 0.0276(9) 0.0214(9) -0.0062(7) -0.0011(7) -0.0061(7)
C43 0.0277(9) 0.0235(9) 0.0278(9) -0.0073(7) -0.0003(7) -0.0044(7)
C44 0.0269(9) 0.0280(9) 0.0246(9) -0.0108(7) 0.0032(7) -0.0083(7)
C45 0.0252(8) 0.0297(9) 0.0196(8) -0.0094(7) 0.0001(7) -0.0072(7)
C46 0.0338(10) 0.0265(10) 0.0278(10) -0.0070(8) -0.0048(8) -0.0066(8)
C47 0.0401(11) 0.0289(10) 0.0291(10) -0.0106(8) 0.0019(8) -0.0107(8)
F13 0.0492(8) 0.0806(10) 0.0306(7) -0.0294(7) -0.0026(6) -0.0014(7)
F14 0.0573(8) 0.0850(11) 0.0722(10) -0.0568(9) 0.0386(8) -0.0434(8)
F15 0.0907(11) 0.0351(7) 0.0434(8) -0.0181(6) 0.0134(7) 0.0007(7)
F16 0.0452(6) 0.0286(6) 0.0330(6) -0.0054(5) -0.0033(5) -0.0145(5)
F17 0.0509(7) 0.0376(7) 0.0273(6) -0.0068(5) 0.0097(5) -0.0097(5)
F18 0.0427(7) 0.0434(7) 0.0298(6) 0.0000(5) -0.0125(5) -0.0146(5)
F19 0.0386(7) 0.0506(8) 0.0434(7) -0.0042(6) 0.0133(6) -0.0001(6)
F20 0.0243(5) 0.0546(8) 0.0564(8) -0.0286(6) -0.0075(5) -0.0040(5)
F21 0.0313(6) 0.0400(7) 0.0495(7) -0.0241(6) -0.0003(5) -0.0004(5)
F22 0.0426(6) 0.0296(6) 0.0401(7) -0.0164(5) 0.0020(5) -0.0133(5)
F23 0.0458(7) 0.0410(7) 0.0298(6) -0.0102(5) 0.0056(5) -0.0204(5)
F24 0.0298(6) 0.0345(6) 0.0554(8) -0.0103(6) -0.0096(5) -0.0099(5)
O3 0.0254(6) 0.0331(7) 0.0220(6) -0.0073(5) 0.0022(5) -0.0054(5)
O4 0.0279(6) 0.0313(7) 0.0307(7) -0.0048(6) 0.0067(5) -0.0083(5)
C48 0.0214(8) 0.0257(9) 0.0201(8) -0.0079(7) 0.0016(6) -0.0076(7)
C49 0.0215(8) 0.0275(9) 0.0195(8) -0.0077(7) 0.0002(6) -0.0086(7)
C50 0.0267(9) 0.0270(9) 0.0229(9) -0.0098(7) -0.0004(7) -0.0065(7)
C51 0.0294(9) 0.0348(10) 0.0206(9) -0.0120(8) -0.0035(7) -0.0072(8)
C52 0.0247(8) 0.0313(10) 0.0208(9) -0.0060(7) -0.0038(7) -0.0059(7)
C53 0.0232(8) 0.0272(9) 0.0199(8) -0.0065(7) 0.0007(7) -0.0084(7)
C54 0.0210(8) 0.0279(9) 0.0174(8) -0.0061(7) 0.0012(6) -0.0066(7)
C55 0.0224(8) 0.0278(9) 0.0171(8) -0.0077(7) 0.0010(6) -0.0078(7)
C56 0.0213(8) 0.0294(9) 0.0168(8) -0.0082(7) 0.0023(6) -0.0081(7)
C57 0.0261(8) 0.0268(9) 0.0193(8) -0.0097(7) 0.0028(7) -0.0090(7)
C58 0.0242(8) 0.0326(10) 0.0193(8) -0.0110(7) 0.0002(7) -0.0097(7)
C59 0.0227(8) 0.0319(10) 0.0171(8) -0.0077(7) 0.0005(6) -0.0063(7)
C60 0.0224(8) 0.0286(9) 0.0177(8) -0.0090(7) 0.0008(6) -0.0060(7)
C61 0.0201(8) 0.0280(9) 0.0182(8) -0.0074(7) 0.0010(6) -0.0077(7)
C62 0.0215(8) 0.0284(9) 0.0250(9) -0.0076(7) -0.0029(7) -0.0073(7)
C63 0.0225(8) 0.0297(9) 0.0251(9) -0.0091(7) -0.0018(7) -0.0077(7)
C64 0.0248(9) 0.0363(11) 0.0304(10) -0.0144(8) 0.0009(7) -0.0066(8)
C65 0.0264(9) 0.0308(10) 0.0393(11) -0.0108(9) -0.0022(8) -0.0006(8)
C66 0.0292(9) 0.0296(10) 0.0324(10) -0.0050(8) -0.0051(8) -0.0055(8)
C67 0.0263(9) 0.0323(10) 0.0260(9) -0.0070(8) -0.0015(7) -0.0067(7)
C68 0.0277(9) 0.0302(10) 0.0169(8) -0.0088(7) -0.0042(7) -0.0081(7)
C69 0.0295(9) 0.0301(10) 0.0177(8) -0.0083(7) -0.0027(7) -0.0069(7)
C70 0.0359(10) 0.0329(10) 0.0222(9) -0.0070(8) -0.0015(8) -0.0141(8)
C71 0.0440(11) 0.0272(10) 0.0280(10) -0.0046(8) -0.0077(8) -0.0096(8)
C72 0.0364(10) 0.0314(10) 0.0315(10) -0.0079(8) -0.0065(8) -0.0022(8)
C73 0.0278(9) 0.0321(10) 0.0263(9) -0.0085(8) -0.0041(7) -0.0066(8)
C74 0.0307(10) 0.0402(11) 0.0282(10) -0.0032(8) 0.0055(8) -0.0116(8)
C75 0.0342(10) 0.0458(12) 0.0249(10) -0.0067(9) 0.0074(8) -0.0084(9)
C76 0.0283(9) 0.0393(11) 0.0249(9) -0.0082(8) 0.0021(7) -0.0097(8)
C77 0.0336(10) 0.0423(11) 0.0219(9) -0.0114(8) 0.0050(8) -0.0118(8)
C78 0.0310(10) 0.0394(11) 0.0270(10) -0.0101(8) 0.0068(8) -0.0072(8)
C79 0.0205(8) 0.0270(9) 0.0217(8) -0.0086(7) -0.0020(6) -0.0075(7)
C80 0.0227(8) 0.0297(9) 0.0215(9) -0.0086(7) -0.0020(7) -0.0089(7)
C81 0.0226(8) 0.0313(10) 0.0263(9) -0.0126(8) -0.0024(7) -0.0070(7)
C82 0.0251(8) 0.0254(9) 0.0268(9) -0.0083(7) -0.0044(7) -0.0051(7)
C83 0.0251(8) 0.0292(9) 0.0231(9) -0.0074(7) -0.0041(7) -0.0075(7)
C84 0.0232(8) 0.0294(9) 0.0206(8) -0.0084(7) -0.0027(7) -0.0064(7)
C85 0.0308(9) 0.0312(10) 0.0287(10) -0.0123(8) 0.0014(8) -0.0074(8)
C86 0.0322(9) 0.0285(10) 0.0264(10) -0.0058(8) -0.0024(8) -0.0099(8)
C87 0.0255(8) 0.0275(9) 0.0160(8) -0.0069(7) -0.0054(6) -0.0053(7)
C88 0.0254(8) 0.0272(9) 0.0218(9) -0.0069(7) -0.0045(7) -0.0074(7)
C89 0.0251(9) 0.0297(9) 0.0196(8) -0.0081(7) -0.0065(7) -0.0038(7)
C90 0.0298(9) 0.0256(9) 0.0206(9) -0.0076(7) -0.0065(7) -0.0030(7)
C91 0.0283(9) 0.0273(9) 0.0179(8) -0.0059(7) -0.0057(7) -0.0063(7)
C92 0.0246(8) 0.0292(9) 0.0181(8) -0.0077(7) -0.0031(7) -0.0059(7)
C93 0.0289(9) 0.0298(10) 0.0306(10) -0.0088(8) -0.0032(8) -0.0034(8)
C94 0.0317(9) 0.0259(9) 0.0285(10) -0.0091(8) -0.0021(8) -0.0063(7)

loop_
_atom_type_symbol
_atom_type_description
_atom_type_scat_dispersion_real
_atom_type_scat_dispersion_imag
_atom_type_scat_source
C C 0.0181 0.0091 'International Tables Vol C Tables 4.2.6.8 and 6.1.1.4'
H H 0.0000 0.0000 'International Tables Vol C Tables 4.2.6.8 and 6.1.1.4'
O O 0.0492 0.0322 'International Tables Vol C Tables 4.2.6.8 and 6.1.1.4'
F F 0.0727 0.0534 'International Tables Vol C Tables 4.2.6.8 and 6.1.1.4'

loop_
_geom_angle_atom_site_label_1
_geom_angle_atom_site_label_2
_geom_angle_atom_site_label_3
_geom_angle
C22 O1 C31 119.12(14)
C16 O2 C27 118.09(14)
C2 C1 C14 120.32(16)
C2 C1 C40 122.51(16)
C14 C1 C40 117.13(15)
C1 C2 C7 117.61(16)
C1 C2 C3 124.93(16)
C7 C2 C3 117.42(16)
C4 C3 C2 118.58(17)
C4 C3 C21 114.74(16)
C2 C3 C21 126.63(16)
C3 C4 C5 122.58(17)
C3 C4 H4 118.7
C5 C4 H4 118.7
C6 C5 C4 119.95(17)
C6 C5 H5 120.0
C4 C5 H5 120.0
C5 C6 C7 120.52(17)
C5 C6 H6 119.7
C7 C6 H6 119.7
C8 C7 C6 119.92(16)
C8 C7 C2 120.60(16)
C6 C7 C2 119.47(16)
C9 C8 C7 120.47(16)
C9 C8 C32 121.65(16)
C7 C8 C32 117.45(15)
C8 C9 C14 118.09(16)
C8 C9 C10 123.39(16)
C14 C9 C10 118.44(16)
C11 C10 C9 118.64(17)
C11 C10 C15 118.47(16)
C9 C10 C15 122.68(16)
C10 C11 C12 121.74(17)
C10 C11 H11 119.1
C12 C11 H11 119.1
C13 C12 C11 120.07(16)
C13 C12 H12 120.0
C11 C12 H12 120.0
C12 C13 C14 120.90(17)
C12 C13 H13 119.6
C14 C13 H13 119.6
C1 C14 C9 120.41(16)
C1 C14 C13 121.55(16)
C9 C14 C13 117.98(16)
C20 C15 C16 118.20(17)
C20 C15 C10 121.69(17)
C16 C15 C10 119.91(16)
O2 C16 C17 123.99(17)
O2 C16 C15 115.60(16)
C17 C16 C15 120.40(17)
C16 C17 C18 120.01(19)
C16 C17 H17 120.0
C18 C17 H17 120.0
C19 C18 C17 120.23(19)
C19 C18 H18 119.9
C17 C18 H18 119.9
C18 C19 C20 119.82(19)
C18 C19 H19 120.1
C20 C19 H19 120.1
C19 C20 C15 121.28(19)
C19 C20 H20 119.4
C15 C20 H20 119.4
C26 C21 C22 118.02(17)
C26 C21 C3 119.35(16)
C22 C21 C3 122.09(17)
O1 C22 C23 124.31(17)
O1 C22 C21 115.42(16)
C23 C22 C21 120.27(18)
C24 C23 C22 120.02(19)
C24 C23 H23 120.0
C22 C23 H23 120.0
C25 C24 C23 120.62(19)
C25 C24 H24 119.7
C23 C24 H24 119.7
C24 C25 C26 119.13(19)
C24 C25 H25 120.4
C26 C25 H25 120.4
C25 C26 C21 121.93(18)
C25 C26 H26 119.0
C21 C26 H26 119.0
O2 C27 C28 107.65(16)
O2 C27 H27A 110.2
C28 C27 H27A 110.2
O2 C27 H27B 110.2
C28 C27 H27B 110.2
H27A C27 H27B 108.5
C27 C28 C29 115.14(17)
C27 C28 H28A 108.5
C29 C28 H28A 108.5
C27 C28 H28B 108.5
C29 C28 H28B 108.5
H28A C28 H28B 107.5
C30 C29 C28 110.74(16)
C30 C29 H29A 109.5
C28 C29 H29A 109.5
C30 C29 H29B 109.5
C28 C29 H29B 109.5
H29A C29 H29B 108.1
C31 C30 C29 115.70(16)
C31 C30 H30A 108.4
C29 C30 H30A 108.4
C31 C30 H30B 108.4
C29 C30 H30B 108.4
H30A C30 H30B 107.4
O1 C31 C30 108.42(15)
O1 C31 H31A 110.0
C30 C31 H31A 110.0
O1 C31 H31B 110.0
C30 C31 H31B 110.0
H31A C31 H31B 108.4
C33 C32 C37 118.38(17)
C33 C32 C8 119.01(16)
C37 C32 C8 122.40(16)
C34 C33 C32 121.04(17)
C34 C33 H33 119.5
C32 C33 H33 119.5
C33 C34 C35 120.59(18)
C33 C34 C38 118.74(18)
C35 C34 C38 120.65(18)
C34 C35 C36 118.59(18)
C34 C35 H35 120.7
C36 C35 H35 120.7
C37 C36 C35 120.93(17)
C37 C36 C39 118.64(17)
C35 C36 C39 120.39(17)
C36 C37 C32 120.46(17)
C36 C37 H37 119.8
C32 C37 H37 119.8
F5 C38 F4 106.81(18)
F5 C38 F6 106.4(2)
F4 C38 F6 106.32(18)
F5 C38 C34 113.56(18)
F4 C38 C34 111.26(19)
F6 C38 C34 111.99(18)
F91b C39 F93 119.4(16)
F3a C39 F1 107.3(2)
F3a C39 F2 106.1(2)
F1a C39 F2 104.1(2)
F91b C39 F92 101.7(12)
F93b C39 F92 101.4(13)
F91b C39 C36 113.8(9)
F93b C39 C36 115.8(15)
F3a C39 C36 114.08(19)
F1a C39 C36 112.2(2)
F2a C39 C36 112.32(18)
F92b C39 C36 100.3(7)
C41 C40 C45 118.01(17)
C41 C40 C1 117.67(16)
C45 C40 C1 124.33(16)
C42 C41 C40 121.36(17)
C42 C41 H41 119.3
C40 C41 H41 119.3
C41 C42 C43 120.83(17)
C41 C42 C46 119.77(17)
C43 C42 C46 119.41(17)
C44 C43 C42 118.40(17)
C44 C43 H43 120.8
C42 C43 H43 120.8
C43 C44 C45 121.08(17)
C43 C44 C47 117.45(17)
C45 C44 C47 121.46(17)
C44 C45 C40 120.26(17)
C44 C45 H45 119.9
C40 C45 H45 119.9
F99b C46 F97 103.7(8)
F99b C46 F98 109.3(7)
F97b C46 F98 104.0(9)
F7a C46 F9 107.6(2)
F7a C46 F8 105.3(3)
F9a C46 F8 105.1(2)
F99b C46 C42 119.1(4)
F97b C46 C42 110.6(4)
F98b C46 C42 109.0(4)
F7a C46 C42 112.74(18)
F9a C46 C42 112.85(16)
F8a C46 C42 112.72(17)
F11 C47 F10 106.39(17)
F11 C47 F12 107.30(18)
F10 C47 F12 105.51(16)
F11 C47 C44 112.78(17)
F10 C47 C44 112.01(16)
F12 C47 C44 112.36(16)
C63 O3 C78 118.76(14)
C69 O4 C74 118.99(15)
C61 C48 C49 120.64(16)
C61 C48 C87 121.49(15)
C49 C48 C87 117.46(15)
C48 C49 C50 120.08(16)
C48 C49 C54 120.49(16)
C50 C49 C54 119.36(16)
C51 C50 C49 120.66(17)
C51 C50 H50 119.7
C49 C50 H50 119.7
C50 C51 C52 119.73(17)
C50 C51 H51 120.1
C52 C51 H51 120.1
C53 C52 C51 122.86(17)
C53 C52 H52 118.6
C51 C52 H52 118.6
C52 C53 C54 118.05(16)
C52 C53 C62 115.12(15)
C54 C53 C62 126.68(16)
C55 C54 C49 117.88(15)
C55 C54 C53 124.38(16)
C49 C54 C53 117.62(15)
C54 C55 C56 120.20(16)
C54 C55 C79 120.01(15)
C56 C55 C79 119.64(15)
C55 C56 C61 120.56(16)
C55 C56 C57 121.14(16)
C61 C56 C57 118.20(15)
C58 C57 C56 120.55(17)
C58 C57 H57 119.7
C56 C57 H57 119.7
C57 C58 C59 120.60(16)
C57 C58 H58 119.7
C59 C58 H58 119.7
C60 C59 C58 121.73(16)
C60 C59 H59 119.1
C58 C59 H59 119.1
C59 C60 C61 118.40(17)
C59 C60 C68 118.55(16)
C61 C60 C68 122.83(15)
C48 C61 C56 117.96(15)
C48 C61 C60 123.16(16)
C56 C61 C60 118.75(15)
C67 C62 C63 117.91(17)
C67 C62 C53 119.59(17)
C63 C62 C53 121.94(16)
O3 C63 C64 123.89(17)
O3 C63 C62 115.90(16)
C64 C63 C62 120.22(17)
C65 C64 C63 120.31(18)
C65 C64 H64 119.8
C63 C64 H64 119.8
C66 C65 C64 120.34(18)
C66 C65 H65 119.8
C64 C65 H65 119.8
C67 C66 C65 119.07(18)
C67 C66 H66 120.5
C65 C66 H66 120.5
C66 C67 C62 122.15(18)
C66 C67 H67 118.9
C62 C67 H67 118.9
C73 C68 C69 118.13(17)
C73 C68 C60 122.64(17)
C69 C68 C60 119.16(16)
O4 C69 C70 124.39(17)
O4 C69 C68 114.75(16)
C70 C69 C68 120.86(17)
C71 C70 C69 119.47(18)
C71 C70 H70 120.3
C69 C70 H70 120.3
C72 C71 C70 120.63(19)
C72 C71 H71 119.7
C70 C71 H71 119.7
C71 C72 C73 119.54(19)
C71 C72 H72 120.2
C73 C72 H72 120.2
C72 C73 C68 121.35(18)
C72 C73 H73 119.3
C68 C73 H73 119.3
O4 C74 C75 106.96(16)
O4 C74 H74A 110.3
C75 C74 H74A 110.3
O4 C74 H74B 110.3
C75 C74 H74B 110.3
H74A C74 H74B 108.6
C74 C75 C76 115.17(17)
C74 C75 H75A 108.5
C76 C75 H75A 108.5
C74 C75 H75B 108.5
C76 C75 H75B 108.5
H75A C75 H75B 107.5
C77 C76 C75 111.10(17)
C77 C76 H76A 109.4
C75 C76 H76A 109.4
C77 C76 H76B 109.4
C75 C76 H76B 109.4
H76A C76 H76B 108.0
C78 C77 C76 115.67(17)
C78 C77 H77A 108.4
C76 C77 H77A 108.4
C78 C77 H77B 108.4
C76 C77 H77B 108.4
H77A C77 H77B 107.4
O3 C78 C77 108.48(15)
O3 C78 H78A 110.0
C77 C78 H78A 110.0
O3 C78 H78B 110.0
C77 C78 H78B 110.0
H78A C78 H78B 108.4
C80 C79 C84 118.34(17)
C80 C79 C55 121.58(16)
C84 C79 C55 120.05(16)
C81 C80 C79 120.23(17)
C81 C80 H80 119.9
C79 C80 H80 119.9
C82 C81 C80 121.34(17)
C82 C81 C85 120.53(17)
C80 C81 C85 118.11(17)
C81 C82 C83 118.47(17)
C81 C82 H82 120.8
C83 C82 H82 120.8
C84 C83 C82 120.72(17)
C84 C83 C86 119.82(17)
C82 C83 C86 119.39(17)
C83 C84 C79 120.80(17)
C83 C84 H84 119.6
C79 C84 H84 119.6
F15 C85 F14 107.68(17)
F15 C85 F13 106.04(17)
F14 C85 F13 105.30(17)
F15 C85 C81 113.32(16)
F14 C85 C81 111.70(16)
F13 C85 C81 112.29(16)
F16 C86 F18 106.63(15)
F16 C86 F17 107.20(15)
F18 C86 F17 106.42(16)
F16 C86 C83 112.01(16)
F18 C86 C83 112.10(15)
F17 C86 C83 112.11(16)
C88 C87 C92 118.75(17)
C88 C87 C48 119.33(16)
C92 C87 C48 121.78(16)
C87 C88 C89 120.56(17)
C87 C88 H88 119.7
C89 C88 H88 119.7
C90 C89 C88 120.90(17)
C90 C89 C93 121.53(17)
C88 C89 C93 117.57(17)
C89 C90 C91 118.47(17)
C89 C90 H90 120.8
C91 C90 H90 120.8
C90 C91 C92 121.18(17)
C90 C91 C94 120.64(17)
C92 C91 C94 118.17(16)
C91 C92 C87 120.12(17)
C91 C92 H92 119.9
C87 C92 H92 119.9
F21 C93 F20 107.09(15)
F21 C93 F19 107.24(16)
F20 C93 F19 105.69(16)
F21 C93 C89 113.20(16)
F20 C93 C89 111.22(16)
F19 C93 C89 111.98(15)
F22 C94 F23 107.02(15)
F22 C94 F24 106.66(15)
F23 C94 F24 106.01(16)
F22 C94 C91 112.68(16)
F23 C94 C91 112.35(15)
F24 C94 C91 111.69(15)

loop_
_geom_bond_atom_site_label_1
_geom_bond_atom_site_label_2
_geom_bond_distance
F1a C39 1.338(3)
F2a C39 1.343(3)
F3a C39 1.314(3)
F91b C39 1.174(15)
F92b C39 1.462(17)
F93b C39 1.18(2)
F4 C38 1.339(3)
F5 C38 1.326(2)
F6 C38 1.348(3)
F7a C46 1.310(3)
F8a C46 1.324(3)
F9a C46 1.314(3)
F97b C46 1.295(9)
F98b C46 1.304(8)
F99b C46 1.178(7)
F10 C47 1.332(2)
F11 C47 1.324(3)
F12 C47 1.337(2)
O1 C22 1.373(2)
O1 C31 1.436(2)
O2 C16 1.364(2)
O2 C27 1.435(2)
C1 C2 1.415(2)
C1 C14 1.417(2)
C1 C40 1.487(2)
C2 C7 1.442(3)
C2 C3 1.452(2)
C3 C4 1.377(3)
C3 C21 1.489(3)
C4 C5 1.413(3)
C4 H4 0.9500
C5 C6 1.353(3)
C5 H5 0.9500
C6 C7 1.435(2)
C6 H6 0.9500
C7 C8 1.411(3)
C8 C9 1.407(2)
C8 C32 1.497(3)
C9 C14 1.433(2)
C9 C10 1.451(2)
C10 C11 1.366(3)
C10 C15 1.490(3)
C11 C12 1.414(3)
C11 H11 0.9500
C12 C13 1.361(3)
C12 H12 0.9500
C13 C14 1.436(2)
C13 H13 0.9500
C15 C20 1.393(3)
C15 C16 1.410(3)
C16 C17 1.389(3)
C17 C18 1.390(3)
C17 H17 0.9500
C18 C19 1.381(3)
C18 H18 0.9500
C19 C20 1.388(3)
C19 H19 0.9500
C20 H20 0.9500
C21 C26 1.400(3)
C21 C22 1.408(3)
C22 C23 1.394(3)
C23 C24 1.393(3)
C23 H23 0.9500
C24 C25 1.385(3)
C24 H24 0.9500
C25 C26 1.387(3)
C25 H25 0.9500
C26 H26 0.9500
C27 C28 1.509(3)
C27 H27A 0.9900
C27 H27B 0.9900
C28 C29 1.529(3)
C28 H28A 0.9900
C28 H28B 0.9900
C29 C30 1.520(3)
C29 H29A 0.9900
C29 H29B 0.9900
C30 C31 1.513(3)
C30 H30A 0.9900
C30 H30B 0.9900
C31 H31A 0.9900
C31 H31B 0.9900
C32 C33 1.388(3)
C32 C37 1.393(3)
C33 C34 1.386(3)
C33 H33 0.9500
C34 C35 1.387(3)
C34 C38 1.496(3)
C35 C36 1.388(3)
C35 H35 0.9500
C36 C37 1.387(3)
C36 C39 1.502(3)
C37 H37 0.9500
C40 C41 1.397(3)
C40 C45 1.398(3)
C41 C42 1.373(3)
C41 H41 0.9500
C42 C43 1.390(3)
C42 C46 1.498(3)
C43 C44 1.390(3)
C43 H43 0.9500
C44 C45 1.391(3)
C44 C47 1.503(3)
C45 H45 0.9500
F13 C85 1.337(2)
F14 C85 1.326(2)
F15 C85 1.319(2)
F16 C86 1.336(2)
F17 C86 1.341(2)
F18 C86 1.340(2)
F19 C93 1.345(2)
F20 C93 1.344(2)
F21 C93 1.333(2)
F22 C94 1.334(2)
F23 C94 1.343(2)
F24 C94 1.345(2)
O3 C63 1.367(2)
O3 C78 1.435(2)
O4 C69 1.367(2)
O4 C74 1.429(2)
C48 C61 1.409(2)
C48 C49 1.411(2)
C48 C87 1.492(3)
C49 C50 1.431(2)
C49 C54 1.436(3)
C50 C51 1.359(3)
C50 H50 0.9500
C51 C52 1.408(3)
C51 H51 0.9500
C52 C53 1.376(3)
C52 H52 0.9500
C53 C54 1.460(2)
C53 C62 1.492(3)
C54 C55 1.416(2)
C55 C56 1.417(2)
C55 C79 1.486(3)
C56 C61 1.433(3)
C56 C57 1.437(2)
C57 C58 1.362(3)
C57 H57 0.9500
C58 C59 1.411(3)
C58 H58 0.9500
C59 C60 1.372(3)
C59 H59 0.9500
C60 C61 1.456(2)
C60 C68 1.486(3)
C62 C67 1.398(3)
C62 C63 1.407(3)
C63 C64 1.395(3)
C64 C65 1.390(3)
C64 H64 0.9500
C65 C66 1.388(3)
C65 H65 0.9500
C66 C67 1.386(3)
C66 H66 0.9500
C67 H67 0.9500
C68 C73 1.392(3)
C68 C69 1.404(3)
C69 C70 1.393(3)
C70 C71 1.388(3)
C70 H70 0.9500
C71 C72 1.383(3)
C71 H71 0.9500
C72 C73 1.390(3)
C72 H72 0.9500
C73 H73 0.9500
C74 C75 1.506(3)
C74 H74A 0.9900
C74 H74B 0.9900
C75 C76 1.526(3)
C75 H75A 0.9900
C75 H75B 0.9900
C76 C77 1.523(3)
C76 H76A 0.9900
C76 H76B 0.9900
C77 C78 1.510(3)
C77 H77A 0.9900
C77 H77B 0.9900
C78 H78A 0.9900
C78 H78B 0.9900
C79 C80 1.397(3)
C79 C84 1.398(3)
C80 C81 1.387(3)
C80 H80 0.9500
C81 C82 1.385(3)
C81 C85 1.507(3)
C82 C83 1.392(3)
C82 H82 0.9500
C83 C84 1.383(3)
C83 C86 1.506(3)
C84 H84 0.9500
C87 C88 1.388(3)
C87 C92 1.394(3)
C88 C89 1.389(3)
C88 H88 0.9500
C89 C90 1.383(3)
C89 C93 1.499(3)
C90 C91 1.387(3)
C90 H90 0.9500
C91 C92 1.387(3)
C91 C94 1.506(3)
C92 H92 0.9500

loop_
_geom_torsion_atom_site_label_1
_geom_torsion_atom_site_label_2
_geom_torsion_atom_site_label_3
_geom_torsion_atom_site_label_4
_geom_torsion
C14 C1 C2 C7 -6.1(2)
C40 C1 C2 C7 176.25(15)
C14 C1 C2 C3 176.47(16)
C40 C1 C2 C3 -1.2(3)
C1 C2 C3 C4 164.66(17)
C7 C2 C3 C4 -12.8(2)
C1 C2 C3 C21 -18.2(3)
C7 C2 C3 C21 164.37(17)
C2 C3 C4 C5 4.1(3)
C21 C3 C4 C5 -173.36(17)
C3 C4 C5 C6 4.8(3)
C4 C5 C6 C7 -4.6(3)
C5 C6 C7 C8 176.79(17)
C5 C6 C7 C2 -4.5(3)
C1 C2 C7 C8 14.1(2)
C3 C2 C7 C8 -168.23(15)
C1 C2 C7 C6 -164.59(16)
C3 C2 C7 C6 13.1(2)
C6 C7 C8 C9 171.33(16)
C2 C7 C8 C9 -7.4(2)
C6 C7 C8 C32 -1.2(2)
C2 C7 C8 C32 -179.93(15)
C7 C8 C9 C14 -7.4(2)
C32 C8 C9 C14 164.87(15)
C7 C8 C9 C10 175.96(16)
C32 C8 C9 C10 -11.8(3)
C8 C9 C10 C11 160.42(16)
C14 C9 C10 C11 -16.2(2)
C8 C9 C10 C15 -25.0(3)
C14 C9 C10 C15 158.40(15)
C9 C10 C11 C12 5.8(2)
C15 C10 C11 C12 -169.02(16)
C10 C11 C12 C13 6.0(3)
C11 C12 C13 C14 -7.1(2)
C2 C1 C14 C9 -8.6(2)
C40 C1 C14 C9 169.20(15)
C2 C1 C14 C13 168.54(15)
C40 C1 C14 C13 -13.6(2)
C8 C9 C14 C1 15.4(2)
C10 C9 C14 C1 -167.74(15)
C8 C9 C14 C13 -161.83(15)
C10 C9 C14 C13 15.0(2)
C12 C13 C14 C1 179.27(16)
C12 C13 C14 C9 -3.5(2)
C11 C10 C15 C20 -56.6(2)
C9 C10 C15 C20 128.75(19)
C11 C10 C15 C16 118.30(19)
C9 C10 C15 C16 -56.3(2)
C27 O2 C16 C17 13.2(3)
C27 O2 C16 C15 -166.12(16)
C20 C15 C16 O2 177.08(16)
C10 C15 C16 O2 2.0(2)
C20 C15 C16 C17 -2.2(3)
C10 C15 C16 C17 -177.31(17)
O2 C16 C17 C18 -176.94(18)
C15 C16 C17 C18 2.3(3)
C16 C17 C18 C19 -0.6(3)
C17 C18 C19 C20 -1.1(3)
C18 C19 C20 C15 1.1(3)
C16 C15 C20 C19 0.5(3)
C10 C15 C20 C19 175.50(19)
C4 C3 C21 C26 -51.8(2)
C2 C3 C21 C26 130.91(19)
C4 C3 C21 C22 119.6(2)
C2 C3 C21 C22 -57.7(3)
C31 O1 C22 C23 13.4(3)
C31 O1 C22 C21 -166.73(16)
C26 C21 C22 O1 179.50(15)
C3 C21 C22 O1 8.0(3)
C26 C21 C22 C23 -0.6(3)
C3 C21 C22 C23 -172.16(17)
O1 C22 C23 C24 -179.99(17)
C21 C22 C23 C24 0.2(3)
C22 C23 C24 C25 0.3(3)
C23 C24 C25 C26 -0.2(3)
C24 C25 C26 C21 -0.3(3)
C22 C21 C26 C25 0.7(3)
C3 C21 C26 C25 172.46(18)
C16 O2 C27 C28 157.47(16)
O2 C27 C28 C29 64.2(2)
C27 C28 C29 C30 -169.93(16)
C28 C29 C30 C31 -173.75(16)
C22 O1 C31 C30 -164.74(16)
C29 C30 C31 O1 -51.9(2)
C9 C8 C32 C33 -69.3(2)
C7 C8 C32 C33 103.1(2)
C9 C8 C32 C37 116.0(2)
C7 C8 C32 C37 -71.6(2)
C37 C32 C33 C34 -0.3(3)
C8 C32 C33 C34 -175.19(17)
C32 C33 C34 C35 0.0(3)
C32 C33 C34 C38 -178.40(19)
C33 C34 C35 C36 -0.2(3)
C38 C34 C35 C36 178.20(19)
C34 C35 C36 C37 0.6(3)
C34 C35 C36 C39 178.26(19)
C35 C36 C37 C32 -0.9(3)
C39 C36 C37 C32 -178.60(18)
C33 C32 C37 C36 0.7(3)
C8 C32 C37 C36 175.47(17)
C33 C34 C38 F5 -159.0(2)
C35 C34 C38 F5 22.6(3)
C33 C34 C38 F4 80.4(2)
C35 C34 C38 F4 -97.9(2)
C33 C34 C38 F6 -38.4(3)
C35 C34 C38 F6 143.2(2)
C37 C36 C39 F91b 116.7(17)
C35 C36 C39 F91b -61.0(17)
C37 C36 C39 F93b -27.4(15)
C35 C36 C39 F93b 154.9(15)
C37 C36 C39 F3a -174.9(2)
C35 C36 C39 F3a 7.4(3)
C37 C36 C39 F1a -52.5(3)
C35 C36 C39 F1a 129.8(3)
C37 C36 C39 F2a 64.4(3)
C35 C36 C39 F2a -113.3(3)
C37 C36 C39 F92b -135.6(11)
C35 C36 C39 F92b 46.7(11)
C2 C1 C40 C41 116.33(19)
C14 C1 C40 C41 -61.4(2)
C2 C1 C40 C45 -63.5(2)
C14 C1 C40 C45 118.75(19)
C45 C40 C41 C42 2.8(3)
C1 C40 C41 C42 -177.03(16)
C40 C41 C42 C43 -1.8(3)
C40 C41 C42 C46 177.85(17)
C41 C42 C43 C44 -0.7(3)
C46 C42 C43 C44 179.70(17)
C42 C43 C44 C45 2.0(3)
C42 C43 C44 C47 -179.32(16)
C43 C44 C45 C40 -1.0(3)
C47 C44 C45 C40 -179.59(17)
C41 C40 C45 C44 -1.4(3)
C1 C40 C45 C44 178.43(16)
C41 C42 C46 F99b 167.8(9)
C43 C42 C46 F99b -12.6(9)
C41 C42 C46 F97b 47.9(9)
C43 C42 C46 F97b -132.5(9)
C41 C42 C46 F98b -65.9(9)
C43 C42 C46 F98b 113.7(8)
C41 C42 C46 F7a -128.7(3)
C43 C42 C46 F7a 51.0(3)
C41 C42 C46 F9a -6.6(3)
C43 C42 C46 F9a 173.1(2)
C41 C42 C46 F8a 112.3(3)
C43 C42 C46 F8a -68.0(3)
C43 C44 C47 F11 -74.8(2)
C45 C44 C47 F11 103.9(2)
C43 C44 C47 F10 45.2(2)
C45 C44 C47 F10 -136.13(18)
C43 C44 C47 F12 163.80(17)
C45 C44 C47 F12 -17.6(3)
C61 C48 C49 C50 169.55(16)
C87 C48 C49 C50 -3.2(2)
C61 C48 C49 C54 -7.2(3)
C87 C48 C49 C54 -179.93(15)
C48 C49 C50 C51 179.30(17)
C54 C49 C50 C51 -3.9(3)
C49 C50 C51 C52 -5.7(3)
C50 C51 C52 C53 5.3(3)
C51 C52 C53 C54 4.7(3)
C51 C52 C53 C62 -171.20(17)
C48 C49 C54 C55 14.2(2)
C50 C49 C54 C55 -162.55(16)
C48 C49 C54 C53 -169.62(15)
C50 C49 C54 C53 13.6(2)
C52 C53 C54 C55 161.98(17)
C62 C53 C54 C55 -22.7(3)
C52 C53 C54 C49 -13.9(2)
C62 C53 C54 C49 161.48(17)
C49 C54 C55 C56 -7.1(2)
C53 C54 C55 C56 177.03(16)
C49 C54 C55 C79 168.50(15)
C53 C54 C55 C79 -7.3(3)
C54 C55 C56 C61 -6.9(2)
C79 C55 C56 C61 177.44(15)
C54 C55 C56 C57 169.36(16)
C79 C55 C56 C57 -6.3(2)
C55 C56 C57 C58 -179.91(16)
C61 C56 C57 C58 -3.5(2)
C56 C57 C58 C59 -6.4(3)
C57 C58 C59 C60 6.0(3)
C58 C59 C60 C61 4.3(3)
C58 C59 C60 C68 -170.43(16)
C49 C48 C61 C56 -6.9(2)
C87 C48 C61 C56 165.55(15)
C49 C48 C61 C60 177.32(16)
C87 C48 C61 C60 -10.3(3)
C55 C56 C61 C48 14.0(2)
C57 C56 C61 C48 -162.41(15)
C55 C56 C61 C60 -170.01(15)
C57 C56 C61 C60 13.6(2)
C59 C60 C61 C48 161.77(17)
C68 C60 C61 C48 -23.7(3)
C59 C60 C61 C56 -14.0(2)
C68 C60 C61 C56 160.48(16)
C52 C53 C62 C67 -48.6(2)
C54 C53 C62 C67 135.93(18)
C52 C53 C62 C63 122.59(19)
C54 C53 C62 C63 -52.9(3)
C78 O3 C63 C64 14.3(3)
C78 O3 C63 C62 -165.85(16)
C67 C62 C63 O3 -179.47(15)
C53 C62 C63 O3 9.2(2)
C67 C62 C63 C64 0.4(3)
C53 C62 C63 C64 -170.95(17)
O3 C63 C64 C65 179.24(17)
C62 C63 C64 C65 -0.6(3)
C63 C64 C65 C66 0.5(3)
C64 C65 C66 C67 -0.1(3)
C65 C66 C67 C62 -0.1(3)
C63 C62 C67 C66 0.0(3)
C53 C62 C67 C66 171.53(17)
C59 C60 C68 C73 -62.1(2)
C61 C60 C68 C73 123.38(19)
C59 C60 C68 C69 114.64(19)
C61 C60 C68 C69 -59.8(2)
C74 O4 C69 C70 4.5(3)
C74 O4 C69 C68 -175.02(16)
C73 C68 C69 O4 177.94(16)
C60 C68 C69 O4 1.0(2)
C73 C68 C69 C70 -1.6(3)
C60 C68 C69 C70 -178.56(16)
O4 C69 C70 C71 -179.01(17)
C68 C69 C70 C71 0.5(3)
C69 C70 C71 C72 0.5(3)
C70 C71 C72 C73 -0.4(3)
C71 C72 C73 C68 -0.8(3)
C69 C68 C73 C72 1.8(3)
C60 C68 C73 C72 178.60(17)
C69 O4 C74 C75 163.94(16)
O4 C74 C75 C76 64.8(2)
C74 C75 C76 C77 -167.48(17)
C75 C76 C77 C78 -168.68(17)
C63 O3 C78 C77 -167.22(16)
C76 C77 C78 O3 -54.0(2)
C54 C55 C79 C80 117.75(19)
C56 C55 C79 C80 -66.6(2)
C54 C55 C79 C84 -59.9(2)
C56 C55 C79 C84 115.74(19)
C84 C79 C80 C81 3.6(2)
C55 C79 C80 C81 -174.10(16)
C79 C80 C81 C82 -2.5(3)
C79 C80 C81 C85 176.15(15)
C80 C81 C82 C83 -0.2(3)
C85 C81 C82 C83 -178.76(16)
C81 C82 C83 C84 1.6(3)
C81 C82 C83 C86 178.75(16)
C82 C83 C84 C79 -0.4(3)
C86 C83 C84 C79 -177.56(16)
C80 C79 C84 C83 -2.2(3)
C55 C79 C84 C83 175.55(15)
C82 C81 C85 F15 2.2(3)
C80 C81 C85 F15 -176.48(17)
C82 C81 C85 F14 124.0(2)
C80 C81 C85 F14 -54.6(2)
C82 C81 C85 F13 -117.96(19)
C80 C81 C85 F13 63.4(2)
C84 C83 C86 F16 -145.81(17)
C82 C83 C86 F16 37.0(2)
C84 C83 C86 F18 94.4(2)
C82 C83 C86 F18 -82.8(2)
C84 C83 C86 F17 -25.3(2)
C82 C83 C86 F17 157.57(16)
C61 C48 C87 C88 -67.5(2)
C49 C48 C87 C88 105.19(19)
C61 C48 C87 C92 116.99(19)
C49 C48 C87 C92 -70.4(2)
C92 C87 C88 C89 -0.9(3)
C48 C87 C88 C89 -176.58(16)
C87 C88 C89 C90 0.0(3)
C87 C88 C89 C93 -179.88(16)
C88 C89 C90 C91 1.3(3)
C93 C89 C90 C91 -178.81(16)
C89 C90 C91 C92 -1.8(3)
C89 C90 C91 C94 177.28(16)
C90 C91 C92 C87 0.9(3)
C94 C91 C92 C87 -178.20(16)
C88 C87 C92 C91 0.5(3)
C48 C87 C92 C91 176.05(15)
C90 C89 C93 F21 4.1(3)
C88 C89 C93 F21 -176.03(16)
C90 C89 C93 F20 -116.50(19)
C88 C89 C93 F20 63.4(2)
C90 C89 C93 F19 125.50(19)
C88 C89 C93 F19 -54.6(2)
C90 C91 C94 F22 -13.6(2)
C92 C91 C94 F22 165.45(15)
C90 C91 C94 F23 107.35(19)
C92 C91 C94 F23 -73.6(2)
C90 C91 C94 F24 -133.66(17)
C92 C91 C94 F24 45.4(2)
